data_8105417
loop_
_publ_author_name
'Ja\'cimovi\'c, \<Zeljko. K.'
'Novakovi\'c, Sladjana B.'
'Bogdanovi\'c, Goran A.'
'Kosovi\'c, Milica'
'Libowitzky, Eugen'
'Giester, Gerald'

_publ_section_title
;
 Crystal structure of ethyl 3-(trifluoromethyl)-1H-pyrazole-4-carboxylate,
 C7H7F3N2O2
;
_journal_issue 5
_journal_name_full 'Zeitschrift f\"ur Kristallographie - New Crystal Structures'
_journal_page_first 1189
_journal_page_last 1190
_journal_paper_doi 10.1515/ncrs-2020-0242
_journal_volume 235
_journal_year 2020
_chemical_formula_moiety 'C7 H7 F3 N2 O2'
_chemical_formula_sum 'C7 H7 F3 N2 O2'
_chemical_formula_weight 208.15
_space_group_crystal_system monoclinic
_space_group_IT_number 11
_space_group_name_Hall '-P 2yb'
_space_group_name_H-M_alt 'P 1 21/m 1'
_atom_sites_solution_hydrogens mixed
_audit_creation_method SHELXL-2014/6
_cell_angle_alpha 90
_cell_angle_beta 105.416(3)
_cell_angle_gamma 90
_cell_formula_units_Z 2
_cell_length_a 6.8088(8)
_cell_length_b 6.7699(9)
_cell_length_c 9.9351(12)
_cell_measurement_reflns_used 1686
_cell_measurement_temperature 200(2)
_cell_measurement_theta_max 25.33
_cell_measurement_theta_min 2.12
_cell_volume 441.48(9)
_computing_cell_refinement 'APEX2 (Bruker, 2008)'
_computing_data_collection 'SAINT (Bruker, 2008)'
_computing_data_reduction 'SAINT (Bruker, 2008)'
_computing_molecular_graphics 'Mercury (Macrae, 2020)'
_computing_publication_material 'PLATON (Spek, 2003)'
_computing_structure_refinement 'SHELXL-2014/6 (Sheldrick, 2014)'
_computing_structure_solution 'SHELXT 2014/5 (Sheldrick, 2014)'
_diffrn_ambient_temperature 200(2)
_diffrn_measured_fraction_theta_full 1.000
_diffrn_measured_fraction_theta_max 0.997
_diffrn_measurement_device_type 'Bruker ApexII CCD'
_diffrn_measurement_method 'phi and omega scans'
_diffrn_radiation_type MoK\a
_diffrn_radiation_wavelength 0.71073
_diffrn_reflns_av_R_equivalents 0.0246
_diffrn_reflns_av_unetI/netI 0.0132
_diffrn_reflns_Laue_measured_fraction_full 1.000
_diffrn_reflns_Laue_measured_fraction_max 0.997
_diffrn_reflns_limit_h_max 10
_diffrn_reflns_limit_h_min -10
_diffrn_reflns_limit_k_max 10
_diffrn_reflns_limit_k_min -10
_diffrn_reflns_limit_l_max 15
_diffrn_reflns_limit_l_min -15
_diffrn_reflns_number 17052
_diffrn_reflns_point_group_measured_fraction_full 1.000
_diffrn_reflns_point_group_measured_fraction_max 0.997
_diffrn_reflns_theta_full 25.242
_diffrn_reflns_theta_max 33.240
_diffrn_reflns_theta_min 2.126
_diffrn_source 'Incoatec ImS'
_exptl_absorpt_coefficient_mu 0.156
_exptl_absorpt_correction_T_max 1.008
_exptl_absorpt_correction_T_min 0.977
_exptl_absorpt_correction_type multi-scan
_exptl_absorpt_process_details '(SADABS; Bruker, 2008)'
_exptl_crystal_colour colorless
_exptl_crystal_density_diffrn 1.566
_exptl_crystal_description prism
_exptl_crystal_F_000 212
_exptl_crystal_size_max 0.320
_exptl_crystal_size_mid 0.190
_exptl_crystal_size_min 0.084
_refine_diff_density_max 0.422
_refine_diff_density_min -0.227
_refine_diff_density_rms 0.044
_refine_ls_extinction_coef 0.045(9)
_refine_ls_extinction_expression Fc^*^=kFc[1+0.001xFc^2^\l^3^/sin(2\q)]^-1/4^
_refine_ls_extinction_method SHELXL
_refine_ls_goodness_of_fit_ref 1.095
_refine_ls_hydrogen_treatment mixed
_refine_ls_matrix_type full
_refine_ls_number_parameters 86
_refine_ls_number_reflns 1819
_refine_ls_number_restraints 0
_refine_ls_restrained_S_all 1.095
_refine_ls_R_factor_all 0.0499
_refine_ls_R_factor_gt 0.0398
_refine_ls_shift/su_max 0.000
_refine_ls_shift/su_mean 0.000
_refine_ls_structure_factor_coef Fsqd
_refine_ls_weighting_details
;
 w=1/[\s^2^(Fo^2^)+(0.0547P)^2^+0.0979P]
 where P=(Fo^2^+2Fc^2^)/3
;
_refine_ls_weighting_scheme calc
_refine_ls_wR_factor_gt 0.1115
_refine_ls_wR_factor_ref 0.1192
_reflns_Friedel_coverage 0.000
_reflns_Friedel_fraction_full .
_reflns_Friedel_fraction_max .
_reflns_number_gt 1466
_reflns_number_total 1819
_reflns_threshold_expression 'I > 2\s(I)'
_cod_data_source_file suppl_ncrs-2020-0242_suppl.cif
_cod_data_source_block shelx
_cod_original_sg_symbol_H-M 'P 21/m'
_cod_database_code 8105417
_shelx_space_group_comment
;
The symmetry employed for this shelxl refinement is uniquely defined
by the following loop, which should always be used as a source of
symmetry information in preference to the above space-group names.
They are only intended as comments.
;
_shelxl_version_number 2013-2

loop_
_space_group_symop_operation_xyz
'x, y, z'
'-x, y+1/2, -z'
'-x, -y, -z'
'x, -y-1/2, z'

loop_
_atom_site_label
_atom_site_type_symbol
_atom_site_fract_x
_atom_site_fract_y
_atom_site_fract_z
_atom_site_U_iso_or_equiv
_atom_site_adp_type
_atom_site_occupancy
_atom_site_site_symmetry_order
_atom_site_calc_flag
_atom_site_refinement_flags_posn
_atom_site_refinement_flags_adp
_atom_site_refinement_flags_occupancy
_atom_site_disorder_assembly
_atom_site_disorder_group
F1 F 0.43896(17) 0.2500 0.08691(10) 0.0588(4) Uani 1 2 d S T P . .
F2 F 0.67754(12) 0.40673(15) 0.23115(9) 0.0573(3) Uani 1 1 d . . . . .
O1 O 0.85926(15) 0.2500 0.52269(12) 0.0416(3) Uani 1 2 d S T P . .
O2 O 0.70241(15) 0.2500 0.69374(10) 0.0336(2) Uani 1 2 d S T P . .
N1 N 0.16706(17) 0.2500 0.39173(13) 0.0314(3) Uani 1 2 d S T P . .
N2 N 0.23079(17) 0.2500 0.27439(13) 0.0319(3) Uani 1 2 d S T P . .
C3 C 0.43220(19) 0.2500 0.32107(13) 0.0263(2) Uani 1 2 d S T P . .
C4 C 0.49813(18) 0.2500 0.46784(13) 0.0235(2) Uani 1 2 d S T P . .
C5 C 0.31902(19) 0.2500 0.50850(14) 0.0272(3) Uani 1 2 d S T P . .
H5 H 0.3066 0.2500 0.6015 0.033 Uiso 1 2 calc R U P . .
C6 C 0.70491(19) 0.2500 0.56073(14) 0.0265(3) Uani 1 2 d S T P . .
C7 C 0.8989(2) 0.2500 0.79805(16) 0.0369(3) Uani 1 2 d S T P . .
H7A H 0.9783 0.3688 0.7875 0.044 Uiso 1 1 d R U . . .
C8 C 0.8546(3) 0.2500 0.93749(18) 0.0520(5) Uani 1 2 d S T P . .
H8A H 0.9829 0.2500 1.0112 0.078 Uiso 1 2 d R U P . .
H8B H 0.7758 0.1318 0.9463 0.078 Uiso 1 1 d R U . . .
C9 C 0.5551(2) 0.2500 0.21712(15) 0.0363(3) Uani 1 2 d S T P . .
H1N H 0.041(3) 0.2500 0.387(2) 0.042(5) Uiso 1 2 d S . P . .

loop_
_atom_site_aniso_label
_atom_site_aniso_U_11
_atom_site_aniso_U_22
_atom_site_aniso_U_33
_atom_site_aniso_U_23
_atom_site_aniso_U_13
_atom_site_aniso_U_12
F1 0.0439(6) 0.1082(11) 0.0249(4) 0.000 0.0099(4) 0.000
F2 0.0538(4) 0.0765(6) 0.0515(4) -0.0006(4) 0.0311(4) -0.0230(4)
O1 0.0214(4) 0.0703(8) 0.0351(5) 0.000 0.0109(4) 0.000
O2 0.0229(4) 0.0531(7) 0.0239(4) 0.000 0.0048(3) 0.000
N1 0.0187(4) 0.0442(7) 0.0329(6) 0.000 0.0093(4) 0.000
N2 0.0226(5) 0.0444(7) 0.0284(5) 0.000 0.0062(4) 0.000
C3 0.0213(5) 0.0336(6) 0.0251(5) 0.000 0.0081(4) 0.000
C4 0.0200(5) 0.0272(6) 0.0246(5) 0.000 0.0080(4) 0.000
C5 0.0225(5) 0.0334(6) 0.0281(6) 0.000 0.0108(4) 0.000
C6 0.0215(5) 0.0317(6) 0.0266(6) 0.000 0.0068(4) 0.000
C7 0.0251(6) 0.0507(9) 0.0301(6) 0.000 -0.0008(5) 0.000
C8 0.0455(9) 0.0783(14) 0.0265(7) 0.000 -0.0001(6) 0.000
C9 0.0298(6) 0.0544(9) 0.0271(6) 0.000 0.0116(5) 0.000

loop_
_atom_type_symbol
_atom_type_description
_atom_type_scat_dispersion_real
_atom_type_scat_dispersion_imag
_atom_type_scat_source
C C 0.0033 0.0016 'International Tables Vol C Tables 4.2.6.8 and 6.1.1.4'
H H 0.0000 0.0000 'International Tables Vol C Tables 4.2.6.8 and 6.1.1.4'
N N 0.0061 0.0033 'International Tables Vol C Tables 4.2.6.8 and 6.1.1.4'
O O 0.0106 0.0060 'International Tables Vol C Tables 4.2.6.8 and 6.1.1.4'
F F 0.0171 0.0103 'International Tables Vol C Tables 4.2.6.8 and 6.1.1.4'

loop_
_geom_angle_atom_site_label_1
_geom_angle_atom_site_label_2
_geom_angle_atom_site_label_3
_geom_angle
_geom_angle_site_symmetry_1
_geom_angle_site_symmetry_3
C6 O2 C7 117.11(11) . .
C5 N1 N2 113.50(11) . .
C5 N1 H1N 126.2(15) . .
N2 N1 H1N 120.3(15) . .
C3 N2 N1 103.79(11) . .
N2 C3 C4 112.20(11) . .
N2 C3 C9 118.44(12) . .
C4 C3 C9 129.35(12) . .
C5 C4 C3 103.86(11) . .
C5 C4 C6 126.21(12) . .
C3 C4 C6 129.93(11) . .
N1 C5 C4 106.64(11) . .
N1 C5 H5 126.7 . .
C4 C5 H5 126.7 . .
O1 C6 O2 123.69(12) . .
O1 C6 C4 125.01(12) . .
O2 C6 C4 111.30(11) . .
O2 C7 C8 106.59(13) . .
O2 C7 H7A 110.4 . .
C8 C7 H7A 110.4 . .
C7 C8 H8A 109.5 . .
C7 C8 H8B 109.5 . .
H8A C8 H8B 109.5 . .
F1 C9 F2 107.24(9) . .
F1 C9 F2 107.24(9) . 4_565
F2 C9 F2 105.43(13) . 4_565
F1 C9 C3 112.13(12) . .
F2 C9 C3 112.19(8) . .
F2 C9 C3 112.19(8) 4_565 .

loop_
_geom_bond_atom_site_label_1
_geom_bond_atom_site_label_2
_geom_bond_distance
_geom_bond_site_symmetry_2
F1 C9 1.3249(18) .
F2 C9 1.3336(12) .
O1 C6 1.2077(15) .
O2 C6 1.3261(16) .
O2 C7 1.4583(17) .
N1 C5 1.3335(17) .
N1 N2 1.3477(17) .
N1 H1N 0.85(2) .
N2 C3 1.3257(17) .
C3 C4 1.4070(18) .
C3 C9 1.4921(19) .
C4 C5 1.3829(16) .
C4 C6 1.4640(17) .
C5 H5 0.9500 .
C7 C8 1.494(2) .
C7 H7A 0.9900 .
C8 H8A 0.9800 .
C8 H8B 0.9800 .
C9 F2 1.3336(12) 4_565
